data_1512217
loop_
_publ_author_name
'Trita, Andrada Stefania'
'Roisnel, Thierry'
'Mongin, Florence'
'Chevallier, Floris'

_publ_section_title
;
 Hydrogen Bond Templated 1:1 Macrocyclization through an Olefin
 Metathesis/Hydrogenation Sequence
;
_journal_issue 14
_journal_name_full 'Organic Letters'
_journal_page_first 3798
_journal_paper_doi 10.1021/ol401803t
_journal_volume 15
_journal_year 2013
_chemical_compound_source 'synthesis as described'
_chemical_formula_moiety 'C14 H10 N2 S, 2(C6 H6 O2)'
_chemical_formula_sum 'C26 H22 N2 O4 S'
_chemical_formula_weight 458.52
_chemical_name_systematic
;
 ?
;
_space_group_IT_number 14
_symmetry_cell_setting monoclinic
_symmetry_Int_Tables_number 14
_symmetry_space_group_name_Hall '-P 2ybc'
_symmetry_space_group_name_H-M 'P 1 21/c 1'
_atom_sites_solution_hydrogens geom
_atom_sites_solution_primary direct
_atom_sites_solution_secondary difmap
_cell_angle_alpha 90
_cell_angle_beta 102.925(3)
_cell_angle_gamma 90
_cell_formula_units_Z 4
_cell_length_a 7.9286(5)
_cell_length_b 18.8445(12)
_cell_length_c 15.5568(8)
_cell_measurement_reflns_used 7196
_cell_measurement_temperature 150(2)
_cell_measurement_theta_max 27.42
_cell_measurement_theta_min 2.63
_cell_measurement_wavelength 0.71073
_cell_volume 2265.5(2)
_computing_cell_refinement 'Bruker SMART (Bruker, 2002)'
_computing_data_collection 'Bruker SAINT (Bruker, 2002)'
_computing_data_reduction 'Bruker SAINT (Bruker, 2002)'
_computing_molecular_graphics 'Ortep-3 for Windows (Farrugia, 1997)'
_computing_publication_material
;
           WinGX publication routines (Farrugia, 2012),
           CRYSCAL (T. Roisnel, local program)
;
_computing_structure_refinement 'SHELXL-97 (Sheldrick, 1997)'
_computing_structure_solution 'SIR97 (Altomare et al., 1999)'
_diffrn_ambient_temperature 150(2)
_diffrn_detector 'CCD plate'
_diffrn_measured_fraction_theta_full 0.997
_diffrn_measured_fraction_theta_max 0.992
_diffrn_measurement_device_type 'APEXII, Bruker-AXS'
_diffrn_measurement_method 'CCD rotation images, thin slices'
_diffrn_radiation_monochromator graphite
_diffrn_radiation_probe x-ray
_diffrn_radiation_type MoK\a
_diffrn_radiation_wavelength 0.71073
_diffrn_reflns_av_R_equivalents 0.079
_diffrn_reflns_av_unetI/netI 0.0817
_diffrn_reflns_limit_h_max 9
_diffrn_reflns_limit_h_min -10
_diffrn_reflns_limit_k_max 18
_diffrn_reflns_limit_k_min -24
_diffrn_reflns_limit_l_max 19
_diffrn_reflns_limit_l_min -20
_diffrn_reflns_number 16858
_diffrn_reflns_theta_full 25
_diffrn_reflns_theta_max 27.48
_diffrn_reflns_theta_min 3.32
_exptl_absorpt_coefficient_mu 0.179
_exptl_absorpt_correction_T_max 0.953
_exptl_absorpt_correction_T_min 0.713
_exptl_absorpt_correction_type multi-scan
_exptl_absorpt_process_details
;
  [Sheldrick, G.M. (2002). SADABS Bruker AXS Inc., Madison, Wisconsin, USA]
;
_exptl_crystal_colour colourless
_exptl_crystal_density_diffrn 1.344
_exptl_crystal_density_method 'not measured'
_exptl_crystal_description prism
_exptl_crystal_F_000 960
_exptl_crystal_size_max 0.36
_exptl_crystal_size_mid 0.3
_exptl_crystal_size_min 0.27
_refine_diff_density_max 0.364
_refine_diff_density_min -0.548
_refine_diff_density_rms 0.093
_refine_ls_extinction_method none
_refine_ls_goodness_of_fit_ref 1.041
_refine_ls_hydrogen_treatment mixed
_refine_ls_matrix_type full
_refine_ls_number_parameters 310
_refine_ls_number_reflns 5166
_refine_ls_number_restraints 0
_refine_ls_restrained_S_all 1.041
_refine_ls_R_factor_all 0.0823
_refine_ls_R_factor_gt 0.0684
_refine_ls_shift/su_max 0.001
_refine_ls_shift/su_mean 0
_refine_ls_structure_factor_coef Fsqd
_refine_ls_weighting_details 'calc w=1/[\s^2^(Fo^2^)+(0.1260P)^2^+0.0000P] where P=(Fo^2^+2Fc^2^)/3'
_refine_ls_weighting_scheme calc
_refine_ls_wR_factor_gt 0.1802
_refine_ls_wR_factor_ref 0.1949
_reflns_number_gt 4045
_reflns_number_total 5166
_reflns_threshold_expression >2sigma(I)
_cod_data_source_file ol401803t_si_002.cif
_cod_data_source_block (cat)2.(3a)
_cod_original_sg_symbol_H-M 'P 21/c'
_cod_database_code 1512217

loop_
_symmetry_equiv_pos_as_xyz
'x, y, z'
'-x, y+1/2, -z+1/2'
'-x, -y, -z'
'x, -y-1/2, z-1/2'

loop_
_atom_site_label
_atom_site_type_symbol
_atom_site_fract_x
_atom_site_fract_y
_atom_site_fract_z
_atom_site_U_iso_or_equiv
_atom_site_adp_type
_atom_site_occupancy
_atom_site_symmetry_multiplicity
_atom_site_calc_flag
_atom_site_refinement_flags
S1 S 0.17316(6) 0.03451(3) 0.93429(3) 0.03426(19) Uani 1 1 d .
C1 C 0.3071(2) 0.01795(11) 1.03592(13) 0.0339(4) Uani 1 1 d .
C2 C 0.3084(3) -0.05327(13) 1.05555(14) 0.0417(5) Uani 1 1 d .
H2 H 0.3742 -0.073 1.1088 0.05 Uiso 1 1 calc R
C3 C 0.4059(2) 0.07591(11) 1.08618(12) 0.0338(4) Uani 1 1 d .
C4 C 0.5158(3) 0.06381(13) 1.16870(13) 0.0418(5) Uani 1 1 d .
H4 H 0.5232 0.0179 1.1945 0.05 Uiso 1 1 calc R
C5 C 0.6131(3) 0.11867(13) 1.21209(14) 0.0460(5) Uani 1 1 d .
H5 H 0.6879 0.111 1.2682 0.055 Uiso 1 1 calc R
C6 C 0.6014(3) 0.18508(14) 1.17366(14) 0.0470(5) Uani 1 1 d .
H6 H 0.6698 0.2235 1.2017 0.056 Uiso 1 1 calc R
C7 C 0.4870(3) 0.19385(12) 1.09308(14) 0.0404(5) Uani 1 1 d .
H7 H 0.4772 0.2397 1.067 0.048 Uiso 1 1 calc R
N8 N 0.3896(2) 0.14171(9) 1.04969(10) 0.0350(4) Uani 1 1 d .
C11 C 0.1191(2) -0.05387(10) 0.91863(13) 0.0347(4) Uani 1 1 d .
C12 C 0.2030(3) -0.09371(11) 0.98911(15) 0.0425(5) Uani 1 1 d .
H12 H 0.1908 -0.1437 0.9925 0.051 Uiso 1 1 calc R
C13 C -0.0022(3) -0.07813(10) 0.83904(14) 0.0372(5) Uani 1 1 d .
C14 C -0.0635(3) -0.14864(13) 0.83123(18) 0.0540(6) Uani 1 1 d .
H14 H -0.0259 -0.1814 0.878 0.065 Uiso 1 1 calc R
C15 C -0.1785(4) -0.16959(15) 0.7553(2) 0.0673(8) Uani 1 1 d .
H15 H -0.2205 -0.217 0.7495 0.081 Uiso 1 1 calc R
C16 C -0.2322(4) -0.12192(16) 0.68792(19) 0.0647(8) Uani 1 1 d .
H16 H -0.3113 -0.1353 0.6351 0.078 Uiso 1 1 calc R
C17 C -0.1676(3) -0.05448(15) 0.69986(17) 0.0571(6) Uani 1 1 d .
H17 H -0.2051 -0.0212 0.6537 0.069 Uiso 1 1 calc R
N18 N -0.0541(2) -0.03213(9) 0.77289(12) 0.0436(5) Uani 1 1 d .
O21 O 0.18409(18) 0.20714(8) 0.90663(9) 0.0389(4) Uani 1 1 d .
H21 H 0.239(3) 0.1882(14) 0.9505(17) 0.058 Uiso 1 1 d .
C22 C 0.0458(2) 0.24089(10) 0.92847(12) 0.0344(4) Uani 1 1 d .
C23 C 0.0616(3) 0.28549(12) 1.00075(14) 0.0447(5) Uani 1 1 d .
H23 H 0.1728 0.2941 1.0374 0.054 Uiso 1 1 calc R
C24 C -0.0830(3) 0.31786(13) 1.02037(15) 0.0526(6) Uani 1 1 d .
H24 H -0.0709 0.348 1.0703 0.063 Uiso 1 1 calc R
C25 C -0.2449(3) 0.30563(12) 0.96632(15) 0.0488(5) Uani 1 1 d .
H25 H -0.3442 0.3276 0.9793 0.059 Uiso 1 1 calc R
C26 C -0.2625(3) 0.26146(12) 0.89340(14) 0.0426(5) Uani 1 1 d .
H26 H -0.3738 0.2529 0.8569 0.051 Uiso 1 1 calc R
C27 C -0.1172(3) 0.22980(10) 0.87386(12) 0.0364(4) Uani 1 1 d .
O28 O -0.1404(2) 0.18670(9) 0.80137(10) 0.0486(4) Uani 1 1 d .
H28 H -0.050(4) 0.1661(16) 0.7933(19) 0.073 Uiso 1 1 d .
O31 O 0.3787(2) 0.16632(9) 0.78362(11) 0.0493(4) Uani 1 1 d .
H31 H 0.279(4) 0.1644(16) 0.8059(19) 0.074 Uiso 1 1 d .
C32 C 0.3543(3) 0.11941(11) 0.71510(13) 0.0404(5) Uani 1 1 d .
C33 C 0.4828(3) 0.11108(14) 0.66947(18) 0.0563(6) Uani 1 1 d .
H33 H 0.5865 0.1379 0.6856 0.068 Uiso 1 1 calc R
C34 C 0.4605(4) 0.06299(16) 0.5992(2) 0.0697(8) Uani 1 1 d .
H34 H 0.5486 0.0576 0.5672 0.084 Uiso 1 1 calc R
C35 C 0.3102(4) 0.02321(17) 0.57630(18) 0.0693(8) Uani 1 1 d .
H35 H 0.296 -0.01 0.5293 0.083 Uiso 1 1 calc R
C36 C 0.1809(4) 0.03205(13) 0.62210(16) 0.0547(6) Uani 1 1 d .
H36 H 0.0774 0.0051 0.6061 0.066 Uiso 1 1 calc R
C37 C 0.2014(3) 0.07987(11) 0.69093(13) 0.0386(5) Uani 1 1 d .
O38 O 0.07595(19) 0.09276(8) 0.73690(9) 0.0409(4) Uani 1 1 d .
H38 H 0.038(4) 0.0525(14) 0.7533(18) 0.061 Uiso 1 1 d .

loop_
_atom_site_aniso_label
_atom_site_aniso_U_11
_atom_site_aniso_U_22
_atom_site_aniso_U_33
_atom_site_aniso_U_23
_atom_site_aniso_U_13
_atom_site_aniso_U_12
S1 0.0393(3) 0.0298(3) 0.0331(3) 0.00173(18) 0.0069(2) 0.00322(18)
C1 0.0297(9) 0.0425(11) 0.0323(9) 0.0061(8) 0.0128(7) 0.0077(8)
C2 0.0372(11) 0.0452(12) 0.0448(12) 0.0154(10) 0.0135(9) 0.0091(9)
C3 0.0299(10) 0.0440(12) 0.0295(9) 0.0044(8) 0.0113(7) 0.0112(8)
C4 0.0398(11) 0.0533(13) 0.0321(10) 0.0067(9) 0.0080(8) 0.0154(10)
C5 0.0394(12) 0.0640(15) 0.0319(10) -0.0016(10) 0.0024(8) 0.0139(10)
C6 0.0392(12) 0.0586(14) 0.0402(11) -0.0102(10) 0.0027(9) 0.0040(10)
C7 0.0385(11) 0.0427(12) 0.0389(10) -0.0023(9) 0.0066(8) 0.0030(9)
N8 0.0317(8) 0.0421(10) 0.0307(8) 0.0001(7) 0.0060(6) 0.0046(7)
C11 0.0349(10) 0.0300(10) 0.0451(11) 0.0023(8) 0.0212(8) 0.0024(8)
C12 0.0407(11) 0.0336(11) 0.0576(13) 0.0076(9) 0.0207(10) 0.0036(8)
C13 0.0359(10) 0.0324(10) 0.0496(11) -0.0068(9) 0.0228(9) -0.0031(8)
C14 0.0574(14) 0.0401(13) 0.0731(16) -0.0063(12) 0.0326(12) -0.0094(11)
C15 0.0608(16) 0.0563(16) 0.094(2) -0.0359(16) 0.0364(15) -0.0254(13)
C16 0.0545(15) 0.0730(19) 0.0672(17) -0.0301(15) 0.0149(13) -0.0238(13)
C17 0.0512(14) 0.0652(16) 0.0516(13) -0.0119(12) 0.0044(11) -0.0129(12)
N18 0.0416(10) 0.0441(11) 0.0455(10) -0.0055(8) 0.0108(8) -0.0060(7)
O21 0.0398(8) 0.0419(8) 0.0320(7) 0.0027(6) 0.0016(6) 0.0056(6)
C22 0.0352(10) 0.0321(10) 0.0345(9) 0.0061(8) 0.0050(8) 0.0002(8)
C23 0.0442(12) 0.0433(13) 0.0436(11) -0.0061(9) 0.0032(9) -0.0038(9)
C24 0.0573(15) 0.0520(14) 0.0474(13) -0.0137(11) 0.0094(11) 0.0027(11)
C25 0.0506(13) 0.0457(13) 0.0521(13) 0.0018(11) 0.0155(10) 0.0074(10)
C26 0.0398(11) 0.0443(12) 0.0419(11) 0.0066(9) 0.0053(9) 0.0033(9)
C27 0.0430(11) 0.0338(10) 0.0303(9) 0.0046(8) 0.0035(8) -0.0002(8)
O28 0.0391(9) 0.0595(10) 0.0417(8) -0.0119(7) -0.0025(6) 0.0069(7)
O31 0.0447(9) 0.0476(9) 0.0559(9) -0.0102(8) 0.0122(7) -0.0049(7)
C32 0.0445(12) 0.0345(11) 0.0408(11) 0.0058(9) 0.0063(9) 0.0090(9)
C33 0.0515(14) 0.0539(15) 0.0675(15) 0.0056(13) 0.0215(12) 0.0090(11)
C34 0.0760(19) 0.0731(19) 0.0719(17) -0.0023(15) 0.0420(15) 0.0142(16)
C35 0.084(2) 0.075(2) 0.0548(16) -0.0169(14) 0.0274(14) 0.0070(15)
C36 0.0609(16) 0.0577(16) 0.0444(12) -0.0134(11) 0.0093(11) 0.0008(11)
C37 0.0427(11) 0.0385(11) 0.0328(10) 0.0059(8) 0.0046(8) 0.0083(8)
O38 0.0453(9) 0.0390(8) 0.0392(8) -0.0017(6) 0.0110(6) -0.0033(6)

loop_
_atom_type_symbol
_atom_type_description
_atom_type_scat_dispersion_real
_atom_type_scat_dispersion_imag
_atom_type_scat_source
C C 0.0033 0.0016 'International Tables Vol C Tables 4.2.6.8 and 6.1.1.4'
H H 0 0 'International Tables Vol C Tables 4.2.6.8 and 6.1.1.4'
N N 0.0061 0.0033 'International Tables Vol C Tables 4.2.6.8 and 6.1.1.4'
O O 0.0106 0.006 'International Tables Vol C Tables 4.2.6.8 and 6.1.1.4'
S S 0.1246 0.1234 'International Tables Vol C Tables 4.2.6.8 and 6.1.1.4'

loop_
_geom_angle_atom_site_label_1
_geom_angle_atom_site_label_2
_geom_angle_atom_site_label_3
_geom_angle
C11 S1 C1 92.15(10)
C2 C1 C3 129.23(19)
C2 C1 S1 110.64(16)
C3 C1 S1 120.06(15)
C1 C2 C12 113.16(18)
C1 C2 H2 123.4
C12 C2 H2 123.4
N8 C3 C4 120.9(2)
N8 C3 C1 117.93(16)
C4 C3 C1 121.16(19)
C5 C4 C3 119.6(2)
C5 C4 H4 120.2
C3 C4 H4 120.2
C4 C5 C6 119.56(19)
C4 C5 H5 120.2
C6 C5 H5 120.2
C5 C6 C7 117.9(2)
C5 C6 H6 121.1
C7 C6 H6 121.1
N8 C7 C6 123.9(2)
N8 C7 H7 118
C6 C7 H7 118
C7 N8 C3 118.05(17)
C12 C11 C13 128.0(2)
C12 C11 S1 110.80(17)
C13 C11 S1 121.20(15)
C11 C12 C2 113.2(2)
C11 C12 H12 123.4
C2 C12 H12 123.4
N18 C13 C14 120.2(2)
N18 C13 C11 118.67(17)
C14 C13 C11 121.1(2)
C15 C14 C13 119.5(3)
C15 C14 H14 120.2
C13 C14 H14 120.2
C16 C15 C14 120.0(2)
C16 C15 H15 120
C14 C15 H15 120
C17 C16 C15 117.5(2)
C17 C16 H16 121.3
C15 C16 H16 121.3
N18 C17 C16 124.3(3)
N18 C17 H17 117.9
C16 C17 H17 117.9
C13 N18 C17 118.5(2)
C22 O21 H21 107.8(18)
O21 C22 C23 123.26(17)
O21 C22 C27 117.51(17)
C23 C22 C27 119.22(19)
C22 C23 C24 120.9(2)
C22 C23 H23 119.5
C24 C23 H23 119.5
C25 C24 C23 119.4(2)
C25 C24 H24 120.3
C23 C24 H24 120.3
C24 C25 C26 120.3(2)
C24 C25 H25 119.8
C26 C25 H25 119.8
C25 C26 C27 119.94(19)
C25 C26 H26 120
C27 C26 H26 120
O28 C27 C26 118.03(17)
O28 C27 C22 121.75(18)
C26 C27 C22 120.20(19)
C27 O28 H28 115(2)
C32 O31 H31 106.3(19)
O31 C32 C33 119.1(2)
O31 C32 C37 121.12(19)
C33 C32 C37 119.8(2)
C32 C33 C34 119.9(3)
C32 C33 H33 120.1
C34 C33 H33 120.1
C35 C34 C33 120.1(2)
C35 C34 H34 119.9
C33 C34 H34 119.9
C36 C35 C34 119.8(3)
C36 C35 H35 120.1
C34 C35 H35 120.1
C37 C36 C35 120.4(3)
C37 C36 H36 119.8
C35 C36 H36 119.8
O38 C37 C36 123.2(2)
O38 C37 C32 116.82(18)
C36 C37 C32 120.0(2)
C37 O38 H38 109.8(18)

loop_
_geom_bond_atom_site_label_1
_geom_bond_atom_site_label_2
_geom_bond_distance
S1 C11 1.723(2)
S1 C1 1.724(2)
C1 C2 1.376(3)
C1 C3 1.464(3)
C2 C12 1.400(3)
C2 H2 0.95
C3 N8 1.358(3)
C3 C4 1.400(3)
C4 C5 1.373(3)
C4 H4 0.95
C5 C6 1.381(3)
C5 H5 0.95
C6 C7 1.383(3)
C6 H6 0.95
C7 N8 1.336(3)
C7 H7 0.95
C11 C12 1.372(3)
C11 C13 1.461(3)
C12 H12 0.95
C13 N18 1.338(3)
C13 C14 1.411(3)
C14 C15 1.379(4)
C14 H14 0.95
C15 C16 1.373(4)
C15 H15 0.95
C16 C17 1.367(4)
C16 H16 0.95
C17 N18 1.349(3)
C17 H17 0.95
O21 C22 1.374(2)
O21 H21 0.81(3)
C22 C23 1.387(3)
C22 C27 1.395(3)
C23 C24 1.391(3)
C23 H23 0.95
C24 C25 1.388(3)
C24 H24 0.95
C25 C26 1.389(3)
C25 H25 0.95
C26 C27 1.390(3)
C26 H26 0.95
C27 O28 1.368(2)
O28 H28 0.85(3)
O31 C32 1.365(3)
O31 H31 0.93(3)
C32 C33 1.375(3)
C32 C37 1.401(3)
C33 C34 1.401(4)
C33 H33 0.95
C34 C35 1.385(4)
C34 H34 0.95
C35 C36 1.383(4)
C35 H35 0.95
C36 C37 1.381(3)
C36 H36 0.95
C37 O38 1.370(2)
O38 H38 0.88(3)

loop_
_geom_hbond_atom_site_label_D
_geom_hbond_atom_site_label_H
_geom_hbond_atom_site_label_A
_geom_hbond_distance_DH
_geom_hbond_distance_HA
_geom_hbond_distance_DA
_geom_hbond_angle_DHA
O21 H21 N8 0.81(3) 1.94(3) 2.740(2) 174(3)
O28 H28 O38 0.85(3) 2.02(3) 2.802(2) 153(3)
O31 H31 O21 0.93(3) 2.05(3) 2.820(2) 139(3)
O31 H31 O38 0.93(3) 2.19(3) 2.726(2) 116(2)
O38 H38 N18 0.88(3) 1.81(3) 2.678(2) 173(3)

loop_
_geom_torsion_atom_site_label_1
_geom_torsion_atom_site_label_2
_geom_torsion_atom_site_label_3
_geom_torsion_atom_site_label_4
_geom_torsion
C11 S1 C1 C2 0.15(15)
C11 S1 C1 C3 177.38(15)
C3 C1 C2 C12 -176.72(19)
S1 C1 C2 C12 0.2(2)
C2 C1 C3 N8 175.88(18)
S1 C1 C3 N8 -0.8(2)
C2 C1 C3 C4 -3.1(3)
S1 C1 C3 C4 -179.80(14)
N8 C3 C4 C5 -2.2(3)
C1 C3 C4 C5 176.78(18)
C3 C4 C5 C6 -0.2(3)
C4 C5 C6 C7 1.8(3)
C5 C6 C7 N8 -1.2(3)
C6 C7 N8 C3 -1.1(3)
C4 C3 N8 C7 2.8(3)
C1 C3 N8 C7 -176.21(17)
C1 S1 C11 C12 -0.45(15)
C1 S1 C11 C13 179.11(15)
C13 C11 C12 C2 -178.88(18)
S1 C11 C12 C2 0.6(2)
C1 C2 C12 C11 -0.5(3)
C12 C11 C13 N18 -171.93(19)
S1 C11 C13 N18 8.6(2)
C12 C11 C13 C14 7.7(3)
S1 C11 C13 C14 -171.74(16)
N18 C13 C14 C15 -0.6(3)
C11 C13 C14 C15 179.8(2)
C13 C14 C15 C16 0.1(4)
C14 C15 C16 C17 0.0(4)
C15 C16 C17 N18 0.5(4)
C14 C13 N18 C17 1.1(3)
C11 C13 N18 C17 -179.3(2)
C16 C17 N18 C13 -1.1(4)
O21 C22 C23 C24 -179.4(2)
C27 C22 C23 C24 1.4(3)
C22 C23 C24 C25 -0.5(4)
C23 C24 C25 C26 0.1(4)
C24 C25 C26 C27 -0.6(4)
C25 C26 C27 O28 -179.94(19)
C25 C26 C27 C22 1.5(3)
O21 C22 C27 O28 0.4(3)
C23 C22 C27 O28 179.60(19)
O21 C22 C27 C26 178.84(18)
C23 C22 C27 C26 -1.9(3)
O31 C32 C33 C34 179.7(2)
C37 C32 C33 C34 -0.2(3)
C32 C33 C34 C35 -0.8(4)
C33 C34 C35 C36 1.1(5)
C34 C35 C36 C37 -0.5(4)
C35 C36 C37 O38 177.8(2)
C35 C36 C37 C32 -0.4(4)
O31 C32 C37 O38 2.6(3)
C33 C32 C37 O38 -177.53(19)
O31 C32 C37 C36 -179.1(2)
C33 C32 C37 C36 0.8(3)
